data_7035427
loop_
_publ_author_name
'\<Cas, Daniel'
'Hurkes, Natascha'
'Spirk, Stefan'
'Belaj, Ferdinand'
'Bruhn, Clemens'
'Rechberger, Gerald N.'
'Pietschnig, Rudolf'

_publ_section_title
;
 Dimer formation upon deprotonation: synthesis and structure of a
 m-terphenyl substituted (R,S)-dilithium disiloxanolate disilanol.
;
_journal_issue 28
_journal_name_full 'Dalton transactions (Cambridge, England : 2003)'
_journal_page_first 12818
_journal_page_last 12823
_journal_paper_doi 10.1039/c5dt01992c
_journal_volume 44
_journal_year 2015
_chemical_formula_moiety 'C96 H106 Na2 O10 Si4, 0.5(C6 H6)'
_chemical_formula_sum 'C99 H109 Na2 O10 Si4'
_chemical_formula_weight 1617.20
_chemical_properties_physical 'Air-sensitive, Hygroscopic'
_space_group_crystal_system monoclinic
_space_group_IT_number 15
_space_group_name_Hall '-C 2yc'
_space_group_name_H-M_alt 'C 1 2/c 1'
_symmetry_space_group_name_Hall '-C 2yc'
_symmetry_space_group_name_H-M 'C 1 2/c 1'
_atom_sites_solution_hydrogens mixed
_audit_creation_method SHELXL-2014/7
_audit_update_record
;
2015-04-29 deposited with the CCDC.
2015-06-12 downloaded from the CCDC.
;
_cell_angle_alpha 90
_cell_angle_beta 99.496(4)
_cell_angle_gamma 90
_cell_formula_units_Z 8
_cell_length_a 22.4147(11)
_cell_length_b 16.9077(11)
_cell_length_c 46.234(2)
_cell_measurement_reflns_used 9839
_cell_measurement_temperature 100(2)
_cell_measurement_theta_max 66.26
_cell_measurement_theta_min 1.94
_cell_volume 17281.7(16)
_computing_structure_refinement 'SHELXL-2014/7 (Sheldrick, 2014)'
_diffrn_ambient_temperature 100(2)
_diffrn_detector Pilatus200K
_diffrn_detector_area_resol_mean 5.81
_diffrn_detector_type STOE
_diffrn_measured_fraction_theta_full 0.935
_diffrn_measured_fraction_theta_max 0.931
_diffrn_measurement_details ' 1797 frames, detector distance = 80 mm'
_diffrn_measurement_method 'rotation method'
_diffrn_radiation_collimation '1.2 mm, 0.6 diameter'
_diffrn_radiation_monochromator 'Graded multilayer mirror'
_diffrn_radiation_polarisn_norm 0
_diffrn_radiation_type 'Cu K\a'
_diffrn_radiation_wavelength 1.54186
_diffrn_reflns_av_R_equivalents 0.1570
_diffrn_reflns_av_unetI/netI 0.2261
_diffrn_reflns_laue_measured_fraction_full 0.935
_diffrn_reflns_laue_measured_fraction_max 0.931
_diffrn_reflns_limit_h_max 26
_diffrn_reflns_limit_h_min -26
_diffrn_reflns_limit_k_max 20
_diffrn_reflns_limit_k_min -18
_diffrn_reflns_limit_l_max 28
_diffrn_reflns_limit_l_min -55
_diffrn_reflns_number 35065
_diffrn_reflns_point_group_measured_fraction_full 0.935
_diffrn_reflns_point_group_measured_fraction_max 0.931
_diffrn_reflns_theta_full 67.686
_diffrn_reflns_theta_max 68.990
_diffrn_reflns_theta_min 3.878
_diffrn_source Cu-Genix
_diffrn_source_current 1.000
_diffrn_source_power 0.050
_diffrn_source_voltage 50
_exptl_absorpt_coefficient_mu 1.212
_exptl_absorpt_correction_T_max 0.9447
_exptl_absorpt_correction_T_min 0.8466
_exptl_absorpt_correction_type integration
_exptl_absorpt_process_details 'X-red ver. 1.58 (Stoe & Cie. 2012)'
_exptl_crystal_colour colorless
_exptl_crystal_density_diffrn 1.243
_exptl_crystal_description block
_exptl_crystal_F_000 6888
_exptl_crystal_recrystallization_method 'Re-crystallisation from solvent: Benzene'
_exptl_crystal_size_max 0.120
_exptl_crystal_size_mid 0.100
_exptl_crystal_size_min 0.060
_refine_diff_density_max 0.227
_refine_diff_density_min -0.388
_refine_diff_density_rms 0.055
_refine_ls_extinction_method none
_refine_ls_goodness_of_fit_ref 0.781
_refine_ls_hydrogen_treatment mixed
_refine_ls_matrix_type full
_refine_ls_number_parameters 1079
_refine_ls_number_reflns 14942
_refine_ls_number_restraints 7
_refine_ls_restrained_S_all 0.781
_refine_ls_R_factor_all 0.1912
_refine_ls_R_factor_gt 0.0606
_refine_ls_shift/su_max 0.000
_refine_ls_shift/su_mean 0.000
_refine_ls_structure_factor_coef Fsqd
_refine_ls_weighting_details 'w=1/[\s^2^(Fo^2^)+(0.0356P)^2^] where P=(Fo^2^+2Fc^2^)/3'
_refine_ls_weighting_scheme calc
_refine_ls_wR_factor_gt 0.1108
_refine_ls_wR_factor_ref 0.1474
_reflns_Friedel_coverage 0.000
_reflns_number_gt 4841
_reflns_number_total 14942
_reflns_threshold_expression 'I > 2\s(I)'
_cod_data_source_file c5dt01992c2.cif
_cod_data_source_block sv0027a
_cod_depositor_comments 'Adding full bibliography for 7035423--7035427.cif.'
_cod_original_cell_volume 17281.9(16)
_cod_database_code 7035427
_shelx_shelxl_version_number 2014/7
_shelx_space_group_comment
;
The symmetry employed for this shelxl refinement is uniquely defined
by the following loop, which should always be used as a source of
symmetry information in preference to the above space-group names.
They are only intended as comments.
;
_shelx_estimated_absorpt_t_min 0.868
_shelx_estimated_absorpt_t_max 0.931

loop_
_space_group_symop_operation_xyz
'x, y, z'
'-x, y, -z+1/2'
'x+1/2, y+1/2, z'
'-x+1/2, y+1/2, -z+1/2'
'-x, -y, -z'
'x, -y, z-1/2'
'-x+1/2, -y+1/2, -z'
'x+1/2, -y+1/2, z-1/2'

loop_
_atom_site_label
_atom_site_type_symbol
_atom_site_fract_x
_atom_site_fract_y
_atom_site_fract_z
_atom_site_U_iso_or_equiv
_atom_site_adp_type
_atom_site_occupancy
_atom_site_site_symmetry_order
_atom_site_calc_flag
_atom_site_refinement_flags_posn
_atom_site_refinement_flags_adp
_atom_site_refinement_flags_occupancy
C1 C 0.2960(2) 0.7771(3) 0.14639(13) 0.0496(14) Uani 1 1 d . . .
C2 C 0.3175(2) 0.8235(3) 0.17184(12) 0.0467(14) Uani 1 1 d . . .
C3 C 0.3234(3) 0.9057(4) 0.16861(14) 0.0592(16) Uani 1 1 d . . .
H3A H 0.3376 0.9364 0.1855 0.071 Uiso 1 1 calc R U .
C4 C 0.3095(3) 0.9434(4) 0.14212(14) 0.0606(16) Uani 1 1 d . . .
H4A H 0.3143 0.9991 0.1408 0.073 Uiso 1 1 calc R U .
C5 C 0.2887(3) 0.9000(4) 0.11763(15) 0.0593(16) Uani 1 1 d . . .
H5A H 0.2785 0.9259 0.0992 0.071 Uiso 1 1 calc R U .
C6 C 0.2821(2) 0.8172(4) 0.11921(12) 0.0512(15) Uani 1 1 d . . .
C7 C 0.3325(3) 0.7905(3) 0.20175(12) 0.0530(15) Uani 1 1 d . . .
C8 C 0.3909(3) 0.7577(4) 0.21188(13) 0.0551(16) Uani 1 1 d . . .
C9 C 0.4050(3) 0.7323(4) 0.24016(13) 0.0587(16) Uani 1 1 d . . .
H9A H 0.4437 0.7093 0.2463 0.070 Uiso 1 1 calc R U .
C10 C 0.3660(3) 0.7380(4) 0.26062(13) 0.0589(16) Uani 1 1 d . . .
C11 C 0.3093(3) 0.7704(4) 0.25032(13) 0.0597(16) Uani 1 1 d . . .
H11A H 0.2808 0.7745 0.2634 0.072 Uiso 1 1 calc R U .
C12 C 0.2931(2) 0.7966(4) 0.22208(13) 0.0538(15) Uani 1 1 d . . .
C13 C 0.4359(3) 0.7528(4) 0.19086(13) 0.0652(18) Uani 1 1 d . . .
H13C H 0.4756 0.7373 0.2016 0.078 Uiso 1 1 calc R U .
H13B H 0.4392 0.8046 0.1817 0.078 Uiso 1 1 calc R U .
H13A H 0.4222 0.7135 0.1757 0.078 Uiso 1 1 calc R U .
C14 C 0.3839(3) 0.7119(4) 0.29165(12) 0.0627(17) Uani 1 1 d . . .
H14A H 0.3475 0.7009 0.3002 0.075 Uiso 1 1 calc R U .
H14B H 0.4074 0.7538 0.3029 0.075 Uiso 1 1 calc R U .
H14C H 0.4085 0.6639 0.2923 0.075 Uiso 1 1 calc R U .
C15 C 0.2305(2) 0.8333(4) 0.21212(13) 0.0639(17) Uani 1 1 d . . .
H15C H 0.2130 0.8119 0.1929 0.077 Uiso 1 1 calc R U .
H15B H 0.2345 0.8908 0.2107 0.077 Uiso 1 1 calc R U .
H15A H 0.2042 0.8207 0.2264 0.077 Uiso 1 1 calc R U .
C16 C 0.2607(2) 0.7768(3) 0.09101(12) 0.0479(14) Uani 1 1 d . . .
C17 C 0.1975(3) 0.7655(3) 0.08097(12) 0.0507(14) Uani 1 1 d . . .
C18 C 0.1785(3) 0.7291(4) 0.05429(13) 0.0577(16) Uani 1 1 d . . .
H18A H 0.1363 0.7233 0.0477 0.069 Uiso 1 1 calc R U .
C19 C 0.2184(3) 0.7005(4) 0.03649(12) 0.0579(16) Uani 1 1 d . . .
C20 C 0.2801(3) 0.7125(4) 0.04644(12) 0.0544(15) Uani 1 1 d . . .
H20A H 0.3084 0.6934 0.0349 0.065 Uiso 1 1 calc R U .
C21 C 0.3016(2) 0.7515(3) 0.07258(12) 0.0516(15) Uani 1 1 d . . .
C22 C 0.1528(2) 0.7927(4) 0.09993(13) 0.0597(16) Uani 1 1 d . . .
H22A H 0.1554 0.7580 0.1171 0.072 Uiso 1 1 calc R U .
H22B H 0.1118 0.7905 0.0886 0.072 Uiso 1 1 calc R U .
H22C H 0.1622 0.8471 0.1064 0.072 Uiso 1 1 calc R U .
C23 C 0.1970(3) 0.6570(4) 0.00878(13) 0.0722(19) Uani 1 1 d . . .
H23C H 0.2274 0.6611 -0.0041 0.087 Uiso 1 1 calc R U .
H23B H 0.1588 0.6799 -0.0010 0.087 Uiso 1 1 calc R U .
H23A H 0.1908 0.6012 0.0132 0.087 Uiso 1 1 calc R U .
C24 C 0.3686(2) 0.7675(4) 0.08104(13) 0.0645(18) Uani 1 1 d . . .
H24A H 0.3809 0.7582 0.1021 0.077 Uiso 1 1 calc R U .
H24B H 0.3770 0.8226 0.0765 0.077 Uiso 1 1 calc R U .
H24C H 0.3912 0.7321 0.0700 0.077 Uiso 1 1 calc R U .
C25 C 0.1325(2) 0.5114(3) 0.12644(12) 0.0458(13) Uani 1 1 d . . .
C26 C 0.0825(2) 0.4940(3) 0.10389(12) 0.0468(14) Uani 1 1 d . . .
C27 C 0.0300(2) 0.4596(3) 0.11079(13) 0.0539(15) Uani 1 1 d . . .
H27A H -0.0026 0.4482 0.0955 0.065 Uiso 1 1 calc R U .
C28 C 0.0243(3) 0.4422(4) 0.13885(13) 0.0577(16) Uani 1 1 d . . .
H28A H -0.0120 0.4191 0.1429 0.069 Uiso 1 1 calc R U .
C29 C 0.0712(3) 0.4580(4) 0.16153(13) 0.0567(16) Uani 1 1 d . . .
H29A H 0.0670 0.4460 0.1812 0.068 Uiso 1 1 calc R U .
C30 C 0.1247(2) 0.4917(3) 0.15555(12) 0.0501(15) Uani 1 1 d . . .
C31 C 0.0833(2) 0.5070(3) 0.07177(12) 0.0481(14) Uani 1 1 d . . .
C32 C 0.1077(2) 0.4495(3) 0.05528(12) 0.0505(14) Uani 1 1 d . . .
C33 C 0.1028(2) 0.4598(4) 0.02505(12) 0.0540(15) Uani 1 1 d . . .
H33A H 0.1184 0.4198 0.0139 0.065 Uiso 1 1 calc R U .
C34 C 0.0760(2) 0.5257(4) 0.01049(12) 0.0539(15) Uani 1 1 d . . .
C35 C 0.0533(2) 0.5829(4) 0.02756(13) 0.0587(16) Uani 1 1 d . . .
H35A H 0.0349 0.6289 0.0182 0.070 Uiso 1 1 calc R U .
C36 C 0.0566(2) 0.5753(4) 0.05789(13) 0.0527(15) Uani 1 1 d . . .
C37 C 0.1401(2) 0.3782(3) 0.07029(12) 0.0565(16) Uani 1 1 d . . .
H37C H 0.1142 0.3526 0.0826 0.068 Uiso 1 1 calc R U .
H37B H 0.1779 0.3953 0.0825 0.068 Uiso 1 1 calc R U .
H37A H 0.1493 0.3408 0.0555 0.068 Uiso 1 1 calc R U .
C38 C 0.0718(3) 0.5366(4) -0.02232(12) 0.0681(18) Uani 1 1 d . . .
H38A H 0.0714 0.4847 -0.0318 0.082 Uiso 1 1 calc R U .
H38B H 0.1068 0.5669 -0.0263 0.082 Uiso 1 1 calc R U .
H38C H 0.0346 0.5652 -0.0301 0.082 Uiso 1 1 calc R U .
C39 C 0.0279(3) 0.6377(4) 0.07453(13) 0.0625(17) Uani 1 1 d . . .
H39C H 0.0269 0.6881 0.0640 0.075 Uiso 1 1 calc R U .
H39B H 0.0517 0.6437 0.0942 0.075 Uiso 1 1 calc R U .
H39A H -0.0134 0.6217 0.0762 0.075 Uiso 1 1 calc R U .
C40 C 0.1759(2) 0.5019(4) 0.18102(12) 0.0482(14) Uani 1 1 d . . .
C41 C 0.1823(3) 0.5718(4) 0.19736(13) 0.0552(16) Uani 1 1 d . . .
C42 C 0.2299(3) 0.5787(4) 0.22055(12) 0.0556(16) Uani 1 1 d . . .
H42A H 0.2340 0.6261 0.2318 0.067 Uiso 1 1 calc R U .
C43 C 0.2718(3) 0.5182(4) 0.22784(12) 0.0521(15) Uani 1 1 d . . .
C44 C 0.2634(3) 0.4490(4) 0.21223(13) 0.0568(16) Uani 1 1 d . . .
H44A H 0.2913 0.4071 0.2174 0.068 Uiso 1 1 calc R U .
C45 C 0.2151(3) 0.4370(4) 0.18874(13) 0.0530(15) Uani 1 1 d . . .
C46 C 0.1382(3) 0.6387(4) 0.18971(13) 0.0592(16) Uani 1 1 d . . .
H46C H 0.0969 0.6192 0.1892 0.071 Uiso 1 1 calc R U .
H46B H 0.1423 0.6600 0.1704 0.071 Uiso 1 1 calc R U .
H46A H 0.1467 0.6805 0.2045 0.071 Uiso 1 1 calc R U .
C47 C 0.3258(3) 0.5291(4) 0.25241(12) 0.0642(17) Uani 1 1 d . . .
H47C H 0.3469 0.4786 0.2564 0.077 Uiso 1 1 calc R U .
H47B H 0.3115 0.5475 0.2702 0.077 Uiso 1 1 calc R U .
H47A H 0.3535 0.5683 0.2464 0.077 Uiso 1 1 calc R U .
C48 C 0.2085(3) 0.3623(4) 0.17284(13) 0.0618(17) Uani 1 1 d . . .
H48A H 0.1720 0.3351 0.1767 0.074 Uiso 1 1 calc R U .
H48B H 0.2439 0.3290 0.1793 0.074 Uiso 1 1 calc R U .
H48C H 0.2050 0.3726 0.1518 0.074 Uiso 1 1 calc R U .
C49 C 0.3646(2) 0.2804(3) 0.08555(12) 0.0500(15) Uani 1 1 d . . .
C50 C 0.3495(2) 0.2023(3) 0.09387(12) 0.0493(15) Uani 1 1 d . . .
C51 C 0.3425(2) 0.1420(3) 0.07355(12) 0.0527(15) Uani 1 1 d . . .
H51A H 0.3347 0.0901 0.0799 0.063 Uiso 1 1 calc R U .
C52 C 0.3465(3) 0.1537(4) 0.04484(13) 0.0597(17) Uani 1 1 d . . .
H52A H 0.3402 0.1111 0.0313 0.072 Uiso 1 1 calc R U .
C53 C 0.3600(3) 0.2294(4) 0.03559(12) 0.0570(16) Uani 1 1 d . . .
H53A H 0.3630 0.2382 0.0156 0.068 Uiso 1 1 calc R U .
C54 C 0.3690(2) 0.2921(3) 0.05539(12) 0.0469(14) Uani 1 1 d . . .
C55 C 0.3387(2) 0.1826(3) 0.12439(12) 0.0476(14) Uani 1 1 d . . .
C56 C 0.3832(2) 0.1462(3) 0.14504(12) 0.0489(14) Uani 1 1 d . . .
C57 C 0.3708(2) 0.1260(3) 0.17222(12) 0.0514(14) Uani 1 1 d . . .
H57A H 0.4019 0.1026 0.1860 0.062 Uiso 1 1 calc R U .
C58 C 0.3136(3) 0.1390(3) 0.18036(12) 0.0538(15) Uani 1 1 d . . .
C59 C 0.2712(3) 0.1731(3) 0.15899(12) 0.0488(14) Uani 1 1 d . . .
H59A H 0.2321 0.1820 0.1638 0.059 Uiso 1 1 calc R U .
C60 C 0.2801(2) 0.1952(3) 0.13149(12) 0.0485(14) Uani 1 1 d . . .
C61 C 0.4435(2) 0.1260(4) 0.13662(13) 0.0613(17) Uani 1 1 d . . .
H61A H 0.4393 0.0787 0.1242 0.074 Uiso 1 1 calc R U .
H61B H 0.4730 0.1159 0.1544 0.074 Uiso 1 1 calc R U .
H61C H 0.4574 0.1703 0.1258 0.074 Uiso 1 1 calc R U .
C62 C 0.3004(3) 0.1149(4) 0.20963(12) 0.0634(17) Uani 1 1 d . . .
H62A H 0.3329 0.1337 0.2249 0.076 Uiso 1 1 calc R U .
H62B H 0.2978 0.0571 0.2105 0.076 Uiso 1 1 calc R U .
H62C H 0.2619 0.1381 0.2127 0.076 Uiso 1 1 calc R U .
C63 C 0.2308(2) 0.2328(4) 0.10947(12) 0.0571(16) Uani 1 1 d . . .
H63A H 0.2408 0.2884 0.1067 0.068 Uiso 1 1 calc R U .
H63B H 0.1922 0.2295 0.1167 0.068 Uiso 1 1 calc R U .
H63C H 0.2275 0.2048 0.0907 0.068 Uiso 1 1 calc R U .
C64 C 0.3790(3) 0.3709(3) 0.04330(12) 0.0487(14) Uani 1 1 d . . .
C65 C 0.3306(3) 0.4187(4) 0.03031(12) 0.0517(15) Uani 1 1 d . . .
C66 C 0.3402(2) 0.4906(4) 0.01879(12) 0.0522(15) Uani 1 1 d . . .
H66A H 0.3061 0.5215 0.0107 0.063 Uiso 1 1 calc R U .
C67 C 0.3989(3) 0.5216(4) 0.01831(12) 0.0529(15) Uani 1 1 d . . .
C68 C 0.4465(3) 0.4715(4) 0.02982(11) 0.0535(16) Uani 1 1 d . . .
H68A H 0.4867 0.4884 0.0292 0.064 Uiso 1 1 calc R U .
C69 C 0.4383(2) 0.3994(3) 0.04200(12) 0.0499(15) Uani 1 1 d . . .
C70 C 0.2658(2) 0.3888(4) 0.02954(13) 0.0617(17) Uani 1 1 d . . .
H70A H 0.2579 0.3449 0.0156 0.074 Uiso 1 1 calc R U .
H70B H 0.2373 0.4319 0.0234 0.074 Uiso 1 1 calc R U .
H70C H 0.2609 0.3706 0.0491 0.074 Uiso 1 1 calc R U .
C71 C 0.4086(3) 0.6026(3) 0.00705(13) 0.0601(17) Uani 1 1 d . . .
H71C H 0.3734 0.6180 -0.0073 0.072 Uiso 1 1 calc R U .
H71B H 0.4448 0.6026 -0.0023 0.072 Uiso 1 1 calc R U .
H71A H 0.4140 0.6402 0.0234 0.072 Uiso 1 1 calc R U .
C72 C 0.4925(2) 0.3491(3) 0.05490(13) 0.0562(16) Uani 1 1 d . . .
H72A H 0.4940 0.3443 0.0761 0.067 Uiso 1 1 calc R U .
H72B H 0.5297 0.3742 0.0509 0.067 Uiso 1 1 calc R U .
H72C H 0.4886 0.2964 0.0459 0.067 Uiso 1 1 calc R U .
C73 C 0.5362(2) 0.5080(3) 0.13571(11) 0.0437(13) Uani 1 1 d . . .
C74 C 0.5574(2) 0.4664(3) 0.16189(11) 0.0454(14) Uani 1 1 d . . .
C75 C 0.6195(2) 0.4647(3) 0.17443(12) 0.0510(15) Uani 1 1 d . . .
H75A H 0.6326 0.4359 0.1920 0.061 Uiso 1 1 calc R U .
C76 C 0.6607(3) 0.5052(4) 0.16094(12) 0.0551(15) Uani 1 1 d . . .
H76A H 0.7025 0.5032 0.1689 0.066 Uiso 1 1 calc R U .
C77 C 0.6415(3) 0.5482(4) 0.13620(12) 0.0547(15) Uani 1 1 d . . .
H77A H 0.6703 0.5773 0.1276 0.066 Uiso 1 1 calc R U .
C78 C 0.5806(2) 0.5507(3) 0.12321(12) 0.0485(14) Uani 1 1 d . . .
C79 C 0.5166(2) 0.4199(3) 0.17855(11) 0.0478(14) Uani 1 1 d . . .
C80 C 0.4873(2) 0.4576(3) 0.19943(11) 0.0485(14) Uani 1 1 d . . .
C81 C 0.4540(2) 0.4121(4) 0.21600(12) 0.0522(15) Uani 1 1 d . . .
H81A H 0.4338 0.4375 0.2300 0.063 Uiso 1 1 calc R U .
C82 C 0.4492(2) 0.3305(4) 0.21272(12) 0.0533(15) Uani 1 1 d . . .
C83 C 0.4796(2) 0.2942(4) 0.19242(12) 0.0528(15) Uani 1 1 d . . .
H83A H 0.4775 0.2383 0.1904 0.063 Uiso 1 1 calc R U .
C84 C 0.5126(2) 0.3367(3) 0.17512(12) 0.0483(14) Uani 1 1 d . . .
C85 C 0.4949(2) 0.5450(3) 0.20543(12) 0.0573(16) Uani 1 1 d . . .
H85A H 0.4945 0.5733 0.1869 0.069 Uiso 1 1 calc R U .
H85B H 0.5335 0.5545 0.2184 0.069 Uiso 1 1 calc R U .
H85C H 0.4616 0.5640 0.2149 0.069 Uiso 1 1 calc R U .
C86 C 0.4119(3) 0.2847(4) 0.23123(13) 0.0662(18) Uani 1 1 d . . .
H86A H 0.3719 0.2737 0.2198 0.079 Uiso 1 1 calc R U .
H86B H 0.4072 0.3158 0.2486 0.079 Uiso 1 1 calc R U .
H86C H 0.4322 0.2347 0.2374 0.079 Uiso 1 1 calc R U .
C87 C 0.5457(3) 0.2962(4) 0.15363(12) 0.0585(16) Uani 1 1 d . . .
H87A H 0.5884 0.3117 0.1575 0.070 Uiso 1 1 calc R U .
H87B H 0.5279 0.3117 0.1336 0.070 Uiso 1 1 calc R U .
H87C H 0.5425 0.2388 0.1557 0.070 Uiso 1 1 calc R U .
C88 C 0.5649(2) 0.6034(4) 0.09678(12) 0.0507(15) Uani 1 1 d . . .
C89 C 0.5372(2) 0.6766(3) 0.10003(12) 0.0491(14) Uani 1 1 d . . .
C90 C 0.5247(2) 0.7258(4) 0.07560(13) 0.0548(15) Uani 1 1 d . . .
H90A H 0.5044 0.7745 0.0773 0.066 Uiso 1 1 calc R U .
C91 C 0.5411(3) 0.7055(4) 0.04882(13) 0.0587(16) Uani 1 1 d . . .
C92 C 0.5704(2) 0.6337(4) 0.04681(13) 0.0555(16) Uani 1 1 d . . .
H92A H 0.5814 0.6188 0.0286 0.067 Uiso 1 1 calc R U .
C93 C 0.5840(2) 0.5837(4) 0.07055(12) 0.0523(15) Uani 1 1 d . . .
C94 C 0.5187(3) 0.7029(4) 0.12838(12) 0.0602(16) Uani 1 1 d . . .
H94C H 0.5103 0.7598 0.1275 0.072 Uiso 1 1 calc R U .
H94B H 0.5515 0.6918 0.1447 0.072 Uiso 1 1 calc R U .
H94A H 0.4823 0.6742 0.1314 0.072 Uiso 1 1 calc R U .
C95 C 0.5236(3) 0.7585(4) 0.02216(13) 0.0641(17) Uani 1 1 d . . .
H95C H 0.5435 0.7397 0.0061 0.077 Uiso 1 1 calc R U .
H95B H 0.5365 0.8129 0.0272 0.077 Uiso 1 1 calc R U .
H95A H 0.4796 0.7572 0.0160 0.077 Uiso 1 1 calc R U .
C96 C 0.6193(2) 0.5085(3) 0.06738(12) 0.0590(16) Uani 1 1 d . . .
H96A H 0.6023 0.4650 0.0774 0.071 Uiso 1 1 calc R U .
H96B H 0.6618 0.5164 0.0761 0.071 Uiso 1 1 calc R U .
H96C H 0.6167 0.4957 0.0465 0.071 Uiso 1 1 calc R U .
C97 C 0.5000 0.9109(7) 0.2500 0.112(4) Uani 1 2 d S T P
H97A H 0.5000 0.8547 0.2500 0.135 Uiso 1 2 calc R U P
C98 C 0.5507(4) 0.9505(7) 0.24700(17) 0.102(3) Uani 1 1 d . . .
H98A H 0.5868 0.9225 0.2455 0.123 Uiso 1 1 calc R U .
C99 C 0.5500(6) 1.0307(8) 0.2462(2) 0.145(5) Uani 1 1 d . . .
H99A H 0.5852 1.0581 0.2428 0.174 Uiso 1 1 calc R U .
C100 C 0.5000 1.0730(11) 0.2500 0.203(14) Uani 1 2 d S T P
H100 H 0.5000 1.1292 0.2500 0.243 Uiso 1 2 calc R U P
Na1 Na 0.32116(9) 0.55941(13) 0.08185(5) 0.0536(6) Uani 1 1 d . . .
Na2 Na 0.34233(9) 0.48229(13) 0.16649(4) 0.0528(6) Uani 1 1 d . . .
O1 O 0.22328(14) 0.6339(2) 0.13539(7) 0.0463(9) Uani 1 1 d . . .
O2 O 0.33786(15) 0.6344(2) 0.12410(7) 0.0487(9) Uani 1 1 d . . .
O3 O 0.31932(16) 0.6247(2) 0.17731(8) 0.0537(10) Uani 1 1 d D . .
H3 H 0.308(2) 0.633(3) 0.1958(7) 0.064 Uiso 1 1 d D U .
O4 O 0.25813(15) 0.4835(2) 0.13187(7) 0.0488(9) Uani 1 1 d D . .
H4 H 0.274(2) 0.455(3) 0.1163(8) 0.059 Uiso 1 1 d D U .
O5 O 0.21073(15) 0.5589(2) 0.08471(8) 0.0495(10) Uani 1 1 d D . .
H5 H 0.201(2) 0.6119(15) 0.0764(11) 0.059 Uiso 1 1 d D U .
O6 O 0.43854(14) 0.4090(2) 0.11247(7) 0.0450(9) Uani 1 1 d . . .
O7 O 0.31814(15) 0.4310(2) 0.09709(7) 0.0479(9) Uani 1 1 d . . .
O8 O 0.36111(16) 0.3513(2) 0.14394(8) 0.0528(10) Uani 1 1 d D . .
H8 H 0.382(2) 0.323(3) 0.1611(8) 0.063 Uiso 1 1 d D U .
O9 O 0.43370(15) 0.5526(2) 0.08999(7) 0.0488(9) Uani 1 1 d D . .
H9 H 0.444(2) 0.547(3) 0.0706(6) 0.059 Uiso 1 1 d D U .
O10 O 0.41399(15) 0.5366(2) 0.14284(7) 0.0472(9) Uani 1 1 d D . .
H10 H 0.393(2) 0.5851(19) 0.1362(11) 0.057 Uiso 1 1 d D U .
Si1 Si 0.29409(7) 0.66544(9) 0.14547(3) 0.0481(4) Uani 1 1 d . . .
Si2 Si 0.20783(7) 0.54764(10) 0.11991(3) 0.0492(4) Uani 1 1 d . . .
Si3 Si 0.37016(7) 0.37002(10) 0.10998(3) 0.0474(4) Uani 1 1 d . . .
Si4 Si 0.45391(7) 0.50242(10) 0.12051(3) 0.0475(4) Uani 1 1 d . . .

loop_
_atom_site_aniso_label
_atom_site_aniso_U_11
_atom_site_aniso_U_22
_atom_site_aniso_U_33
_atom_site_aniso_U_23
_atom_site_aniso_U_13
_atom_site_aniso_U_12
C1 0.042(3) 0.057(4) 0.050(4) -0.007(3) 0.010(3) 0.000(3)
C2 0.046(3) 0.044(4) 0.049(4) -0.004(3) 0.005(3) 0.005(3)
C3 0.054(4) 0.061(4) 0.062(4) -0.009(4) 0.008(3) 0.001(3)
C4 0.069(4) 0.049(4) 0.063(4) -0.004(4) 0.008(3) -0.005(3)
C5 0.057(4) 0.049(4) 0.071(5) 0.007(4) 0.007(3) 0.004(3)
C6 0.045(3) 0.060(4) 0.049(4) 0.002(3) 0.007(3) 0.002(3)
C7 0.055(4) 0.053(4) 0.049(4) -0.005(3) 0.001(3) 0.002(3)
C8 0.046(4) 0.059(4) 0.060(4) -0.005(3) 0.008(3) 0.006(3)
C9 0.050(4) 0.068(4) 0.052(4) -0.002(3) -0.008(3) 0.008(3)
C10 0.064(4) 0.063(4) 0.047(4) -0.008(3) 0.002(3) 0.005(3)
C11 0.053(4) 0.067(4) 0.059(4) -0.001(4) 0.009(3) 0.003(3)
C12 0.046(4) 0.063(4) 0.050(4) -0.007(3) 0.001(3) 0.006(3)
C13 0.051(4) 0.084(5) 0.061(4) -0.005(4) 0.009(3) 0.006(3)
C14 0.057(4) 0.073(4) 0.056(4) -0.006(4) 0.003(3) 0.007(3)
C15 0.057(4) 0.072(4) 0.064(4) -0.003(4) 0.012(3) 0.012(3)
C16 0.048(3) 0.047(3) 0.046(3) 0.003(3) 0.000(3) 0.000(3)
C17 0.048(4) 0.051(4) 0.049(4) -0.002(3) -0.004(3) -0.001(3)
C18 0.050(4) 0.060(4) 0.061(4) 0.004(3) 0.005(3) -0.007(3)
C19 0.065(4) 0.062(4) 0.042(4) 0.000(3) -0.003(3) 0.002(3)
C20 0.050(4) 0.066(4) 0.044(4) 0.007(3) 0.000(3) 0.000(3)
C21 0.045(4) 0.057(4) 0.051(4) 0.004(3) 0.002(3) -0.008(3)
C22 0.049(4) 0.061(4) 0.068(4) -0.001(3) 0.007(3) 0.011(3)
C23 0.079(5) 0.078(5) 0.058(4) -0.008(4) 0.005(3) -0.011(4)
C24 0.046(4) 0.079(5) 0.070(4) -0.002(4) 0.014(3) -0.006(3)
C25 0.047(3) 0.044(3) 0.046(3) 0.001(3) 0.004(3) 0.006(3)
C26 0.048(3) 0.047(3) 0.045(3) 0.003(3) 0.006(3) 0.003(3)
C27 0.045(3) 0.057(4) 0.060(4) 0.001(3) 0.012(3) -0.007(3)
C28 0.058(4) 0.058(4) 0.062(4) 0.006(3) 0.024(3) 0.002(3)
C29 0.064(4) 0.068(4) 0.041(4) 0.003(3) 0.016(3) -0.004(3)
C30 0.053(3) 0.048(3) 0.051(4) 0.003(3) 0.016(3) 0.002(3)
C31 0.043(3) 0.050(4) 0.052(4) 0.001(3) 0.010(3) 0.002(3)
C32 0.044(3) 0.050(4) 0.054(4) -0.004(3) -0.002(3) -0.008(3)
C33 0.042(3) 0.068(4) 0.051(4) -0.004(3) 0.003(3) -0.003(3)
C34 0.046(3) 0.068(4) 0.047(4) 0.007(3) 0.005(3) -0.005(3)
C35 0.042(3) 0.068(4) 0.064(4) 0.007(4) 0.003(3) 0.003(3)
C36 0.044(3) 0.060(4) 0.054(4) 0.008(3) 0.007(3) 0.001(3)
C37 0.054(4) 0.054(4) 0.061(4) 0.000(3) 0.007(3) -0.005(3)
C38 0.056(4) 0.089(5) 0.058(4) 0.004(4) 0.005(3) 0.000(4)
C39 0.064(4) 0.057(4) 0.066(4) 0.008(3) 0.006(3) 0.015(3)
C40 0.052(3) 0.049(4) 0.042(3) 0.002(3) 0.005(3) 0.003(3)
C41 0.059(4) 0.060(4) 0.048(4) -0.007(3) 0.014(3) 0.007(3)
C42 0.066(4) 0.058(4) 0.045(4) -0.005(3) 0.015(3) -0.004(3)
C43 0.061(4) 0.055(4) 0.039(3) 0.007(3) 0.003(3) 0.006(3)
C44 0.062(4) 0.061(4) 0.048(4) 0.002(3) 0.009(3) 0.007(3)
C45 0.062(4) 0.047(4) 0.052(4) 0.004(3) 0.016(3) 0.000(3)
C46 0.064(4) 0.058(4) 0.058(4) -0.007(3) 0.017(3) 0.009(3)
C47 0.063(4) 0.078(5) 0.049(4) 0.000(3) 0.005(3) -0.002(4)
C48 0.059(4) 0.059(4) 0.069(4) 0.003(4) 0.018(3) -0.002(3)
C49 0.036(3) 0.060(4) 0.053(4) 0.008(3) 0.004(3) 0.000(3)
C50 0.047(3) 0.045(4) 0.057(4) -0.004(3) 0.012(3) -0.001(3)
C51 0.056(4) 0.046(4) 0.057(4) -0.004(3) 0.014(3) -0.006(3)
C52 0.065(4) 0.054(4) 0.064(4) -0.013(3) 0.021(3) -0.005(3)
C53 0.061(4) 0.068(4) 0.042(3) -0.011(3) 0.009(3) -0.004(3)
C54 0.038(3) 0.055(4) 0.048(4) -0.007(3) 0.010(3) 0.001(3)
C55 0.049(3) 0.047(3) 0.046(3) -0.005(3) 0.007(3) 0.001(3)
C56 0.049(3) 0.045(3) 0.054(4) -0.005(3) 0.011(3) 0.003(3)
C57 0.051(3) 0.048(3) 0.055(4) -0.005(3) 0.008(3) -0.005(3)
C58 0.067(4) 0.049(4) 0.048(4) -0.002(3) 0.015(3) -0.005(3)
C59 0.050(3) 0.053(4) 0.042(3) 0.004(3) 0.006(3) -0.004(3)
C60 0.055(4) 0.044(3) 0.049(4) -0.005(3) 0.014(3) 0.004(3)
C61 0.049(4) 0.062(4) 0.072(4) -0.008(4) 0.010(3) 0.006(3)
C62 0.067(4) 0.066(4) 0.056(4) 0.002(3) 0.007(3) -0.006(3)
C63 0.046(4) 0.064(4) 0.057(4) 0.008(3) -0.002(3) 0.003(3)
C64 0.051(4) 0.052(4) 0.043(3) 0.002(3) 0.009(3) 0.000(3)
C65 0.062(4) 0.049(4) 0.044(3) 0.000(3) 0.009(3) -0.004(3)
C66 0.044(3) 0.059(4) 0.054(4) 0.004(3) 0.008(3) 0.005(3)
C67 0.055(4) 0.059(4) 0.046(3) 0.003(3) 0.010(3) 0.002(3)
C68 0.050(4) 0.071(5) 0.042(3) -0.006(3) 0.012(3) -0.002(3)
C69 0.050(4) 0.054(4) 0.047(4) 0.004(3) 0.013(3) 0.003(3)
C70 0.050(4) 0.069(4) 0.065(4) 0.007(4) 0.004(3) -0.006(3)
C71 0.056(4) 0.066(4) 0.060(4) -0.002(3) 0.012(3) -0.007(3)
C72 0.047(3) 0.057(4) 0.065(4) 0.006(3) 0.010(3) 0.006(3)
C73 0.035(3) 0.050(3) 0.046(3) 0.001(3) 0.006(2) -0.004(3)
C74 0.043(3) 0.047(3) 0.046(3) -0.002(3) 0.006(3) 0.000(3)
C75 0.050(4) 0.058(4) 0.043(3) 0.002(3) 0.004(3) -0.002(3)
C76 0.049(3) 0.062(4) 0.055(4) 0.002(3) 0.009(3) 0.000(3)
C77 0.052(4) 0.066(4) 0.047(4) 0.003(3) 0.009(3) -0.007(3)
C78 0.040(3) 0.055(4) 0.047(3) 0.000(3) -0.001(3) 0.001(3)
C79 0.043(3) 0.057(4) 0.040(3) 0.003(3) -0.007(3) -0.002(3)
C80 0.052(3) 0.056(4) 0.035(3) -0.001(3) 0.000(3) 0.004(3)
C81 0.055(4) 0.058(4) 0.045(3) 0.002(3) 0.010(3) 0.003(3)
C82 0.050(4) 0.060(4) 0.048(4) 0.004(3) 0.003(3) -0.011(3)
C83 0.059(4) 0.049(4) 0.046(3) 0.006(3) -0.001(3) -0.004(3)
C84 0.054(4) 0.044(3) 0.043(3) 0.003(3) -0.002(3) 0.006(3)
C85 0.053(4) 0.063(4) 0.057(4) -0.013(3) 0.009(3) -0.010(3)
C86 0.065(4) 0.071(4) 0.059(4) 0.012(4) 0.003(3) -0.015(4)
C87 0.060(4) 0.059(4) 0.057(4) 0.010(3) 0.010(3) 0.005(3)
C88 0.047(3) 0.058(4) 0.048(4) 0.001(3) 0.010(3) -0.007(3)
C89 0.051(3) 0.049(4) 0.048(4) 0.001(3) 0.012(3) -0.006(3)
C90 0.049(4) 0.053(4) 0.062(4) -0.001(3) 0.008(3) 0.000(3)
C91 0.056(4) 0.064(4) 0.054(4) 0.012(3) 0.001(3) -0.012(3)
C92 0.054(4) 0.062(4) 0.052(4) 0.000(3) 0.014(3) -0.006(3)
C93 0.047(3) 0.058(4) 0.051(4) 0.007(3) 0.006(3) 0.002(3)
C94 0.063(4) 0.052(4) 0.066(4) 0.003(3) 0.012(3) 0.005(3)
C95 0.063(4) 0.062(4) 0.066(4) 0.015(4) 0.005(3) -0.002(3)
C96 0.057(4) 0.063(4) 0.057(4) -0.005(3) 0.011(3) 0.006(3)
C97 0.090(9) 0.065(8) 0.178(14) 0.000 0.010(9) 0.000
C98 0.084(6) 0.145(9) 0.079(6) -0.024(6) 0.016(5) -0.004(6)
C99 0.161(12) 0.150(12) 0.104(7) 0.056(8) -0.041(7) -0.102(9)
C100 0.20(2) 0.067(11) 0.27(3) 0.000 -0.15(2) 0.000
Na1 0.0486(13) 0.0568(14) 0.0552(13) 0.0013(12) 0.0079(10) -0.0007(11)
Na2 0.0497(12) 0.0568(14) 0.0512(13) 0.0027(11) 0.0065(10) -0.0007(11)
O1 0.035(2) 0.051(2) 0.053(2) -0.0041(19) 0.0067(17) -0.0038(18)
O2 0.048(2) 0.056(2) 0.042(2) 0.0005(19) 0.0082(17) 0.0012(19)
O3 0.053(2) 0.062(3) 0.046(2) 0.000(2) 0.0057(18) 0.002(2)
O4 0.047(2) 0.049(2) 0.050(2) -0.0010(19) 0.0075(18) 0.0037(19)
O5 0.038(2) 0.050(2) 0.061(3) 0.003(2) 0.0108(18) 0.0017(19)
O6 0.0330(19) 0.051(2) 0.052(2) -0.0054(18) 0.0107(17) -0.0044(17)
O7 0.043(2) 0.051(2) 0.047(2) 0.0064(19) -0.0003(17) 0.0059(19)
O8 0.049(2) 0.058(3) 0.052(2) 0.000(2) 0.0083(19) 0.003(2)
O9 0.050(2) 0.055(2) 0.041(2) 0.006(2) 0.0053(17) -0.0019(19)
O10 0.049(2) 0.049(2) 0.041(2) 0.0017(19) 0.0009(17) 0.0060(19)
Si1 0.0447(9) 0.0495(10) 0.0493(10) -0.0012(8) 0.0056(7) 0.0004(8)
Si2 0.0482(9) 0.0498(10) 0.0491(10) 0.0005(8) 0.0066(7) 0.0016(8)
Si3 0.0458(9) 0.0480(9) 0.0486(9) -0.0006(8) 0.0082(7) 0.0000(8)
Si4 0.0449(9) 0.0505(10) 0.0467(9) -0.0008(8) 0.0062(7) -0.0004(8)

loop_
_atom_type_symbol
_atom_type_description
_atom_type_scat_dispersion_real
_atom_type_scat_dispersion_imag
_atom_type_scat_source
C C 0.0181 0.0091 'International Tables Vol C Tables 4.2.6.8 and 6.1.1.4'
H H 0.0000 0.0000 'International Tables Vol C Tables 4.2.6.8 and 6.1.1.4'
Na Na 0.1353 0.1239 'International Tables Vol C Tables 4.2.6.8 and 6.1.1.4'
O O 0.0492 0.0322 'International Tables Vol C Tables 4.2.6.8 and 6.1.1.4'
Si Si 0.2541 0.3302 'International Tables Vol C Tables 4.2.6.8 and 6.1.1.4'

loop_
_geom_angle_atom_site_label_1
_geom_angle_atom_site_label_2
_geom_angle_atom_site_label_3
_geom_angle
_geom_angle_site_symmetry_1
_geom_angle_site_symmetry_3
C6 C1 C2 117.6(5) . .
C6 C1 Si1 117.2(4) . .
C2 C1 Si1 124.7(4) . .
C3 C2 C1 118.6(5) . .
C3 C2 C7 117.5(5) . .
C1 C2 C7 123.9(5) . .
C4 C3 C2 123.0(6) . .
C4 C3 H3A 118.5 . .
C2 C3 H3A 118.5 . .
C5 C4 C3 119.1(6) . .
C5 C4 H4A 120.4 . .
C3 C4 H4A 120.4 . .
C4 C5 C6 121.0(6) . .
C4 C5 H5A 119.5 . .
C6 C5 H5A 119.5 . .
C5 C6 C1 120.7(6) . .
C5 C6 C16 115.7(5) . .
C1 C6 C16 123.6(5) . .
C12 C7 C8 117.1(5) . .
C12 C7 C2 122.2(5) . .
C8 C7 C2 120.5(5) . .
C9 C8 C7 119.4(5) . .
C9 C8 C13 121.7(5) . .
C7 C8 C13 118.9(5) . .
C8 C9 C10 123.9(6) . .
C8 C9 H9A 118.0 . .
C10 C9 H9A 118.0 . .
C9 C10 C11 115.7(6) . .
C9 C10 C14 122.2(6) . .
C11 C10 C14 122.0(5) . .
C12 C11 C10 122.4(5) . .
C12 C11 H11A 118.8 . .
C10 C11 H11A 118.8 . .
C11 C12 C7 121.4(5) . .
C11 C12 C15 120.1(5) . .
C7 C12 C15 118.4(5) . .
C8 C13 H13C 109.5 . .
C8 C13 H13B 109.5 . .
H13C C13 H13B 109.5 . .
C8 C13 H13A 109.5 . .
H13C C13 H13A 109.5 . .
H13B C13 H13A 109.5 . .
C10 C14 H14A 109.5 . .
C10 C14 H14B 109.5 . .
H14A C14 H14B 109.5 . .
C10 C14 H14C 109.5 . .
H14A C14 H14C 109.5 . .
H14B C14 H14C 109.5 . .
C12 C15 H15C 109.5 . .
C12 C15 H15B 109.5 . .
H15C C15 H15B 109.5 . .
C12 C15 H15A 109.5 . .
H15C C15 H15A 109.5 . .
H15B C15 H15A 109.5 . .
C21 C16 C17 118.0(5) . .
C21 C16 C6 121.4(5) . .
C17 C16 C6 120.6(5) . .
C18 C17 C16 119.5(5) . .
C18 C17 C22 121.3(5) . .
C16 C17 C22 119.2(5) . .
C17 C18 C19 123.2(6) . .
C17 C18 H18A 118.4 . .
C19 C18 H18A 118.4 . .
C18 C19 C20 116.7(6) . .
C18 C19 C23 122.2(6) . .
C20 C19 C23 121.1(5) . .
C21 C20 C19 122.4(5) . .
C21 C20 Na1 84.6(3) . .
C19 C20 Na1 104.0(4) . .
C21 C20 H20A 118.8 . .
C19 C20 H20A 118.8 . .
Na1 C20 H20A 81.1 . .
C20 C21 C16 120.0(5) . .
C20 C21 C24 119.7(5) . .
C16 C21 C24 120.2(5) . .
C17 C22 H22A 109.5 . .
C17 C22 H22B 109.5 . .
H22A C22 H22B 109.5 . .
C17 C22 H22C 109.5 . .
H22A C22 H22C 109.5 . .
H22B C22 H22C 109.5 . .
C19 C23 H23C 109.5 . .
C19 C23 H23B 109.5 . .
H23C C23 H23B 109.5 . .
C19 C23 H23A 109.5 . .
H23C C23 H23A 109.5 . .
H23B C23 H23A 109.5 . .
C21 C24 H24A 109.5 . .
C21 C24 H24B 109.5 . .
H24A C24 H24B 109.5 . .
C21 C24 H24C 109.5 . .
H24A C24 H24C 109.5 . .
H24B C24 H24C 109.5 . .
C30 C25 C26 115.9(5) . .
C30 C25 Si2 119.0(4) . .
C26 C25 Si2 124.8(4) . .
C27 C26 C25 120.5(5) . .
C27 C26 C31 115.8(5) . .
C25 C26 C31 123.6(4) . .
C28 C27 C26 121.6(6) . .
C28 C27 H27A 119.2 . .
C26 C27 H27A 119.2 . .
C27 C28 C29 120.3(5) . .
C27 C28 H28A 119.9 . .
C29 C28 H28A 119.9 . .
C28 C29 C30 119.9(5) . .
C28 C29 H29A 120.0 . .
C30 C29 H29A 120.0 . .
C29 C30 C25 121.7(5) . .
C29 C30 C40 117.3(5) . .
C25 C30 C40 120.8(5) . .
C32 C31 C36 119.8(5) . .
C32 C31 C26 120.4(5) . .
C36 C31 C26 119.7(5) . .
C33 C32 C31 119.0(6) . .
C33 C32 C37 120.8(5) . .
C31 C32 C37 120.2(5) . .
C34 C33 C32 122.9(6) . .
C34 C33 H33A 118.6 . .
C32 C33 H33A 118.6 . .
C33 C34 C35 116.9(5) . .
C33 C34 C38 122.2(6) . .
C35 C34 C38 120.9(6) . .
C34 C35 C36 122.6(6) . .
C34 C35 H35A 118.7 . .
C36 C35 H35A 118.7 . .
C35 C36 C31 118.8(5) . .
C35 C36 C39 119.4(5) . .
C31 C36 C39 121.8(5) . .
C32 C37 H37C 109.5 . .
C32 C37 H37B 109.5 . .
H37C C37 H37B 109.5 . .
C32 C37 H37A 109.5 . .
H37C C37 H37A 109.5 . .
H37B C37 H37A 109.5 . .
C34 C38 H38A 109.5 . .
C34 C38 H38B 109.5 . .
H38A C38 H38B 109.5 . .
C34 C38 H38C 109.5 . .
H38A C38 H38C 109.5 . .
H38B C38 H38C 109.5 . .
C36 C39 H39C 109.5 . .
C36 C39 H39B 109.5 . .
H39C C39 H39B 109.5 . .
C36 C39 H39A 109.5 . .
H39C C39 H39A 109.5 . .
H39B C39 H39A 109.5 . .
C41 C40 C45 121.1(5) . .
C41 C40 C30 121.0(5) . .
C45 C40 C30 117.9(5) . .
C42 C41 C40 119.1(6) . .
C42 C41 C46 120.6(6) . .
C40 C41 C46 120.2(6) . .
C41 C42 C43 121.8(6) . .
C41 C42 H42A 119.1 . .
C43 C42 H42A 119.1 . .
C44 C43 C42 118.1(6) . .
C44 C43 C47 121.2(6) . .
C42 C43 C47 120.7(6) . .
C43 C44 C45 123.2(6) . .
C43 C44 Na2 99.4(4) . .
C45 C44 Na2 87.3(3) . .
C43 C44 H44A 118.4 . .
C45 C44 H44A 118.4 . .
Na2 C44 H44A 83.0 . .
C40 C45 C44 116.5(5) . .
C40 C45 C48 122.6(6) . .
C44 C45 C48 120.9(6) . .
C41 C46 H46C 109.5 . .
C41 C46 H46B 109.5 . .
H46C C46 H46B 109.5 . .
C41 C46 H46A 109.5 . .
H46C C46 H46A 109.5 . .
H46B C46 H46A 109.5 . .
C43 C47 H47C 109.5 . .
C43 C47 H47B 109.5 . .
H47C C47 H47B 109.5 . .
C43 C47 H47A 109.5 . .
H47C C47 H47A 109.5 . .
H47B C47 H47A 109.5 . .
C45 C48 H48A 109.5 . .
C45 C48 H48B 109.5 . .
H48A C48 H48B 109.5 . .
C45 C48 H48C 109.5 . .
H48A C48 H48C 109.5 . .
H48B C48 H48C 109.5 . .
C54 C49 C50 116.6(5) . .
C54 C49 Si3 117.8(4) . .
C50 C49 Si3 125.2(4) . .
C51 C50 C49 120.3(5) . .
C51 C50 C55 117.2(5) . .
C49 C50 C55 122.5(5) . .
C52 C51 C50 122.6(5) . .
C52 C51 H51A 118.7 . .
C50 C51 H51A 118.7 . .
C51 C52 C53 119.0(6) . .
C51 C52 H52A 120.5 . .
C53 C52 H52A 120.5 . .
C54 C53 C52 120.7(5) . .
C54 C53 H53A 119.6 . .
C52 C53 H53A 119.6 . .
C53 C54 C49 120.7(5) . .
C53 C54 C64 116.9(5) . .
C49 C54 C64 122.2(5) . .
C56 C55 C60 119.2(5) . .
C56 C55 C50 121.9(5) . .
C60 C55 C50 118.7(5) . .
C57 C56 C55 120.2(5) . .
C57 C56 C61 120.3(5) . .
C55 C56 C61 119.4(5) . .
C56 C57 C58 122.3(5) . .
C56 C57 H57A 118.9 . .
C58 C57 H57A 118.9 . .
C59 C58 C57 115.0(5) . .
C59 C58 C62 123.3(5) . .
C57 C58 C62 121.6(5) . .
C60 C59 C58 126.1(5) . .
C60 C59 H59A 117.0 . .
C58 C59 H59A 117.0 . .
C59 C60 C55 117.1(5) . .
C59 C60 C63 122.4(5) . .
C55 C60 C63 120.5(5) . .
C56 C61 H61A 109.5 . .
C56 C61 H61B 109.5 . .
H61A C61 H61B 109.5 . .
C56 C61 H61C 109.5 . .
H61A C61 H61C 109.5 . .
H61B C61 H61C 109.5 . .
C58 C62 H62A 109.5 . .
C58 C62 H62B 109.5 . .
H62A C62 H62B 109.5 . .
C58 C62 H62C 109.5 . .
H62A C62 H62C 109.5 . .
H62B C62 H62C 109.5 . .
C60 C63 H63A 109.5 . .
C60 C63 H63B 109.5 . .
H63A C63 H63B 109.5 . .
C60 C63 H63C 109.5 . .
H63A C63 H63C 109.5 . .
H63B C63 H63C 109.5 . .
C65 C64 C69 116.6(5) . .
C65 C64 C54 121.8(5) . .
C69 C64 C54 121.4(5) . .
C66 C65 C64 121.4(5) . .
C66 C65 C70 119.8(6) . .
C64 C65 C70 118.8(5) . .
C65 C66 C67 122.9(6) . .
C65 C66 H66A 118.6 . .
C67 C66 H66A 118.6 . .
C68 C67 C66 115.0(5) . .
C68 C67 C71 122.8(5) . .
C66 C67 C71 122.2(5) . .
C69 C68 C67 123.4(5) . .
C69 C68 H68A 118.3 . .
C67 C68 H68A 118.3 . .
C68 C69 C64 120.5(5) . .
C68 C69 C72 120.5(5) . .
C64 C69 C72 119.0(5) . .
C65 C70 H70A 109.5 . .
C65 C70 H70B 109.5 . .
H70A C70 H70B 109.5 . .
C65 C70 H70C 109.5 . .
H70A C70 H70C 109.5 . .
H70B C70 H70C 109.5 . .
C67 C71 H71C 109.5 . .
C67 C71 H71B 109.5 . .
H71C C71 H71B 109.5 . .
C67 C71 H71A 109.5 . .
H71C C71 H71A 109.5 . .
H71B C71 H71A 109.5 . .
C69 C72 H72A 109.5 . .
C69 C72 H72B 109.5 . .
H72A C72 H72B 109.5 . .
C69 C72 H72C 109.5 . .
H72A C72 H72C 109.5 . .
H72B C72 H72C 109.5 . .
C74 C73 C78 116.1(5) . .
C74 C73 Si4 118.0(4) . .
C78 C73 Si4 125.9(4) . .
C73 C74 C75 122.0(5) . .
C73 C74 C79 123.3(5) . .
C75 C74 C79 114.7(5) . .
C76 C75 C74 119.4(5) . .
C76 C75 H75A 120.3 . .
C74 C75 H75A 120.3 . .
C77 C76 C75 120.1(5) . .
C77 C76 H76A 119.9 . .
C75 C76 H76A 119.9 . .
C76 C77 C78 121.8(5) . .
C76 C77 H77A 119.1 . .
C78 C77 H77A 119.1 . .
C77 C78 C73 120.5(5) . .
C77 C78 C88 116.6(5) . .
C73 C78 C88 122.8(5) . .
C80 C79 C84 119.9(5) . .
C80 C79 C74 120.3(5) . .
C84 C79 C74 119.5(5) . .
C81 C80 C79 118.9(5) . .
C81 C80 C85 119.7(5) . .
C79 C80 C85 121.3(5) . .
C80 C81 C82 121.9(5) . .
C80 C81 H81A 119.1 . .
C82 C81 H81A 119.1 . .
C83 C82 C81 118.3(5) . .
C83 C82 C86 122.5(6) . .
C81 C82 C86 119.3(5) . .
C84 C83 C82 122.2(6) . .
C84 C83 H83A 118.9 . .
C82 C83 H83A 118.9 . .
C83 C84 C79 118.8(5) . .
C83 C84 C87 121.3(5) . .
C79 C84 C87 119.8(5) . .
C80 C85 H85A 109.5 . .
C80 C85 H85B 109.5 . .
H85A C85 H85B 109.5 . .
C80 C85 H85C 109.5 . .
H85A C85 H85C 109.5 . .
H85B C85 H85C 109.5 . .
C82 C86 H86A 109.5 . .
C82 C86 H86B 109.5 . .
H86A C86 H86B 109.5 . .
C82 C86 H86C 109.5 . .
H86A C86 H86C 109.5 . .
H86B C86 H86C 109.5 . .
C84 C87 H87A 109.5 . .
C84 C87 H87B 109.5 . .
H87A C87 H87B 109.5 . .
C84 C87 H87C 109.5 . .
H87A C87 H87C 109.5 . .
H87B C87 H87C 109.5 . .
C93 C88 C89 120.7(5) . .
C93 C88 C78 120.0(5) . .
C89 C88 C78 118.9(5) . .
C90 C89 C88 118.2(5) . .
C90 C89 C94 118.9(5) . .
C88 C89 C94 122.9(5) . .
C91 C90 C89 121.8(5) . .
C91 C90 H90A 119.1 . .
C89 C90 H90A 119.1 . .
C90 C91 C92 118.2(6) . .
C90 C91 C95 120.4(6) . .
C92 C91 C95 121.4(5) . .
C93 C92 C91 121.8(5) . .
C93 C92 H92A 119.1 . .
C91 C92 H92A 119.1 . .
C92 C93 C88 119.1(5) . .
C92 C93 C96 119.2(5) . .
C88 C93 C96 121.7(5) . .
C89 C94 H94C 109.5 . .
C89 C94 H94B 109.5 . .
H94C C94 H94B 109.5 . .
C89 C94 H94A 109.5 . .
H94C C94 H94A 109.5 . .
H94B C94 H94A 109.5 . .
C91 C95 H95C 109.5 . .
C91 C95 H95B 109.5 . .
H95C C95 H95B 109.5 . .
C91 C95 H95A 109.5 . .
H95C C95 H95A 109.5 . .
H95B C95 H95A 109.5 . .
C93 C96 H96A 109.5 . .
C93 C96 H96B 109.5 . .
H96A C96 H96B 109.5 . .
C93 C96 H96C 109.5 . .
H96A C96 H96C 109.5 . .
H96B C96 H96C 109.5 . .
C98 C97 C98 120.3(12) . 2_655
C98 C97 H97A 119.9 . .
C98 C97 H97A 119.9 2_655 .
C97 C98 C99 119.7(10) . .
C97 C98 H98A 120.2 . .
C99 C98 H98A 120.2 . .
C98 C99 C100 121.7(13) . .
C98 C99 H99A 119.1 . .
C100 C99 H99A 119.1 . .
C99 C100 C99 116.8(17) 2_655 .
C99 C100 H100 121.6 2_655 .
C99 C100 H100 121.6 . .
O7 Na1 O2 105.65(15) . .
O7 Na1 O9 89.44(14) . .
O2 Na1 O9 83.04(13) . .
O7 Na1 O5 84.29(13) . .
O2 Na1 O5 88.91(13) . .
O9 Na1 O5 168.10(14) . .
O7 Na1 C20 158.17(17) . .
O2 Na1 C20 88.90(16) . .
O9 Na1 C20 108.75(15) . .
O5 Na1 C20 79.73(14) . .
O7 Na1 Si2 73.52(10) . .
O2 Na1 Si2 67.44(9) . .
O9 Na1 Si2 139.47(11) . .
O5 Na1 Si2 28.69(9) . .
C20 Na1 Si2 98.18(12) . .
O7 Na1 Si4 68.37(10) . .
O2 Na1 Si4 72.57(11) . .
O9 Na1 Si4 28.10(8) . .
O5 Na1 Si4 140.42(11) . .
C20 Na1 Si4 132.68(13) . .
Si2 Na1 Si4 112.90(7) . .
O7 Na1 Na2 53.52(10) . .
O2 Na1 Na2 52.13(10) . .
O9 Na1 Na2 83.43(10) . .
O5 Na1 Na2 84.71(10) . .
C20 Na1 Na2 138.29(13) . .
Si2 Na1 Na2 56.72(5) . .
Si4 Na1 Na2 56.18(5) . .
O4 Na2 O10 103.20(14) . .
O4 Na2 O8 83.77(14) . .
O10 Na2 O8 88.65(13) . .
O4 Na2 O3 87.60(14) . .
O10 Na2 O3 83.93(13) . .
O8 Na2 O3 167.05(15) . .
O4 Na2 C44 88.88(16) . .
O10 Na2 C44 161.73(18) . .
O8 Na2 C44 106.48(16) . .
O3 Na2 C44 82.93(15) . .
O4 Na2 Si3 72.31(10) . .
O10 Na2 Si3 67.65(10) . .
O8 Na2 Si3 27.96(9) . .
O3 Na2 Si3 139.41(11) . .
C44 Na2 Si3 129.91(15) . .
O4 Na2 Si1 66.28(11) . .
O10 Na2 Si1 73.12(11) . .
O8 Na2 Si1 139.28(12) . .
O3 Na2 Si1 27.90(9) . .
C44 Na2 Si1 100.11(13) . .
Si3 Na2 Si1 112.68(7) . .
O4 Na2 Na1 50.75(9) . .
O10 Na2 Na1 52.46(10) . .
O8 Na2 Na1 83.37(10) . .
O3 Na2 Na1 83.69(10) . .
C44 Na2 Na1 137.84(14) . .
Si3 Na2 Na1 56.16(5) . .
Si1 Na2 Na1 56.52(5) . .
O4 Na2 H4 21.9(7) . .
O10 Na2 H4 90.1(10) . .
O8 Na2 H4 65.6(9) . .
O3 Na2 H4 103.7(9) . .
C44 Na2 H4 105.3(9) . .
Si3 Na2 H4 50.6(7) . .
Si1 Na2 H4 78.0(10) . .
Na1 Na2 H4 40.8(11) . .
O4 Na2 H10 90.0(10) . .
O10 Na2 H10 21.6(7) . .
O8 Na2 H10 104.4(9) . .
O3 Na2 H10 65.9(9) . .
C44 Na2 H10 148.8(9) . .
Si3 Na2 H10 78.9(10) . .
Si1 Na2 H10 51.6(7) . .
Na1 Na2 H10 42.5(11) . .
H4 Na2 H10 83.3(15) . .
Si2 O1 Si1 122.1(2) . .
Si1 O2 Na1 132.6(2) . .
Si1 O3 Na2 105.88(19) . .
Si1 O3 H3 130(3) . .
Na2 O3 H3 115(3) . .
Si2 O4 Na2 135.2(2) . .
Si2 O4 H4 114(3) . .
Na2 O4 H4 99(3) . .
Si2 O5 Na1 104.64(18) . .
Si2 O5 H5 117(3) . .
Na1 O5 H5 97(3) . .
Si4 O6 Si3 123.7(2) . .
Si3 O7 Na1 132.2(2) . .
Si3 O8 Na2 106.38(19) . .
Si3 O8 H8 139(3) . .
Na2 O8 H8 101(3) . .
Si4 O9 Na1 106.39(16) . .
Si4 O9 H9 133(3) . .
Na1 O9 H9 104(3) . .
Si4 O10 Na2 133.2(2) . .
Si4 O10 H10 114(3) . .
Na2 O10 H10 98(3) . .
O2 Si1 O3 105.20(19) . .
O2 Si1 O1 112.15(19) . .
O3 Si1 O1 106.76(18) . .
O2 Si1 C1 109.2(2) . .
O3 Si1 C1 113.3(2) . .
O1 Si1 C1 110.1(2) . .
O2 Si1 Na2 71.01(14) . .
O3 Si1 Na2 46.23(14) . .
O1 Si1 Na2 91.84(14) . .
C1 Si1 Na2 155.1(2) . .
O4 Si2 O1 111.59(19) . .
O4 Si2 O5 106.23(19) . .
O1 Si2 O5 106.8(2) . .
O4 Si2 C25 109.1(2) . .
O1 Si2 C25 110.7(2) . .
O5 Si2 C25 112.4(2) . .
O4 Si2 Na1 70.52(13) . .
O1 Si2 Na1 93.04(12) . .
O5 Si2 Na1 46.67(13) . .
C25 Si2 Na1 153.53(18) . .
O7 Si3 O8 106.41(19) . .
O7 Si3 O6 112.33(19) . .
O8 Si3 O6 105.57(19) . .
O7 Si3 C49 108.9(2) . .
O8 Si3 C49 114.3(2) . .
O6 Si3 C49 109.3(2) . .
O7 Si3 Na2 73.05(14) . .
O8 Si3 Na2 45.66(14) . .
O6 Si3 Na2 90.55(13) . .
C49 Si3 Na2 156.43(17) . .
O10 Si4 O9 105.44(19) . .
O10 Si4 O6 112.19(18) . .
O9 Si4 O6 106.5(2) . .
O10 Si4 C73 111.5(2) . .
O9 Si4 C73 114.4(2) . .
O6 Si4 C73 106.9(2) . .
O10 Si4 Na1 72.24(14) . .
O9 Si4 Na1 45.51(12) . .
O6 Si4 Na1 91.21(14) . .
C73 Si4 Na1 157.35(19) . .

loop_
_geom_bond_atom_site_label_1
_geom_bond_atom_site_label_2
_geom_bond_distance
_geom_bond_site_symmetry_2
C1 C6 1.416(8) .
C1 C2 1.429(7) .
C1 Si1 1.890(6) .
C2 C3 1.406(8) .
C2 C7 1.477(8) .
C3 C4 1.370(8) .
C3 H3A 0.9500 .
C4 C5 1.366(8) .
C4 H4A 0.9500 .
C5 C6 1.411(8) .
C5 H5A 0.9500 .
C6 C16 1.480(8) .
C7 C12 1.395(7) .
C7 C8 1.429(8) .
C8 C9 1.363(8) .
C8 C13 1.514(7) .
C9 C10 1.393(8) .
C9 H9A 0.9500 .
C10 C11 1.394(8) .
C10 C14 1.491(8) .
C11 C12 1.370(8) .
C11 H11A 0.9500 .
C12 C15 1.534(7) .
C13 H13C 0.9800 .
C13 H13B 0.9800 .
C13 H13A 0.9800 .
C14 H14A 0.9800 .
C14 H14B 0.9800 .
C14 H14C 0.9800 .
C15 H15C 0.9800 .
C15 H15B 0.9800 .
C15 H15A 0.9800 .
C16 C21 1.416(7) .
C16 C17 1.428(7) .
C17 C18 1.381(8) .
C17 C22 1.507(7) .
C18 C19 1.398(8) .
C18 H18A 0.9500 .
C19 C20 1.399(7) .
C19 C23 1.486(8) .
C20 C21 1.390(7) .
C20 Na1 3.120(6) .
C20 H20A 0.9500 .
C21 C24 1.513(7) .
C22 H22A 0.9800 .
C22 H22B 0.9800 .
C22 H22C 0.9800 .
C23 H23C 0.9800 .
C23 H23B 0.9800 .
C23 H23A 0.9800 .
C24 H24A 0.9800 .
C24 H24B 0.9800 .
C24 H24C 0.9800 .
C25 C30 1.425(7) .
C25 C26 1.430(7) .
C25 Si2 1.868(5) .
C26 C27 1.395(7) .
C26 C31 1.504(7) .
C27 C28 1.356(8) .
C27 H27A 0.9500 .
C28 C29 1.383(8) .
C28 H28A 0.9500 .
C29 C30 1.395(7) .
C29 H29A 0.9500 .
C30 C40 1.513(7) .
C31 C32 1.401(7) .
C31 C36 1.407(7) .
C32 C33 1.394(8) .
C32 C37 1.515(8) .
C33 C34 1.387(8) .
C33 H33A 0.9500 .
C34 C35 1.396(8) .
C34 C38 1.516(8) .
C35 C36 1.398(8) .
C35 H35A 0.9500 .
C36 C39 1.510(8) .
C37 H37C 0.9800 .
C37 H37B 0.9800 .
C37 H37A 0.9800 .
C38 H38A 0.9800 .
C38 H38B 0.9800 .
C38 H38C 0.9800 .
C39 H39C 0.9800 .
C39 H39B 0.9800 .
C39 H39A 0.9800 .
C40 C41 1.397(8) .
C40 C45 1.414(8) .
C41 C42 1.387(8) .
C41 C46 1.505(8) .
C42 C43 1.394(8) .
C42 H42A 0.9500 .
C43 C44 1.370(8) .
C43 C47 1.528(8) .
C44 C45 1.417(8) .
C44 Na2 3.026(5) .
C44 H44A 0.9500 .
C45 C48 1.456(8) .
C46 H46C 0.9800 .
C46 H46B 0.9800 .
C46 H46A 0.9800 .
C47 H47C 0.9800 .
C47 H47B 0.9800 .
C47 H47A 0.9800 .
C48 H48A 0.9800 .
C48 H48B 0.9800 .
C48 H48C 0.9800 .
C49 C54 1.428(7) .
C49 C50 1.432(7) .
C49 Si3 1.881(6) .
C50 C51 1.378(7) .
C50 C55 1.507(7) .
C51 C52 1.360(8) .
C51 H51A 0.9500 .
C52 C53 1.397(8) .
C52 H52A 0.9500 .
C53 C54 1.393(7) .
C53 H53A 0.9500 .
C54 C64 1.477(8) .
C55 C56 1.404(7) .
C55 C60 1.421(7) .
C56 C57 1.374(7) .
C56 C61 1.506(7) .
C57 C58 1.414(7) .
C57 H57A 0.9500 .
C58 C59 1.378(7) .
C58 C62 1.489(7) .
C59 C60 1.372(7) .
C59 H59A 0.9500 .
C60 C63 1.514(7) .
C61 H61A 0.9800 .
C61 H61B 0.9800 .
C61 H61C 0.9800 .
C62 H62A 0.9800 .
C62 H62B 0.9800 .
C62 H62C 0.9800 .
C63 H63A 0.9800 .
C63 H63B 0.9800 .
C63 H63C 0.9800 .
C64 C65 1.406(7) .
C64 C69 1.425(7) .
C65 C66 1.359(7) .
C65 C70 1.532(7) .
C66 C67 1.420(7) .
C66 H66A 0.9500 .
C67 C68 1.397(7) .
C67 C71 1.494(8) .
C68 C69 1.368(7) .
C68 H68A 0.9500 .
C69 C72 1.520(7) .
C70 H70A 0.9800 .
C70 H70B 0.9800 .
C70 H70C 0.9800 .
C71 H71C 0.9800 .
C71 H71B 0.9800 .
C71 H71A 0.9800 .
C72 H72A 0.9800 .
C72 H72B 0.9800 .
C72 H72C 0.9800 .
C73 C74 1.413(7) .
C73 C78 1.427(7) .
C73 Si4 1.864(5) .
C74 C75 1.417(7) .
C74 C79 1.510(7) .
C75 C76 1.378(7) .
C75 H75A 0.9500 .
C76 C77 1.363(7) .
C76 H76A 0.9500 .
C77 C78 1.397(7) .
C77 H77A 0.9500 .
C78 C88 1.507(7) .
C79 C80 1.407(7) .
C79 C84 1.417(7) .
C80 C81 1.388(7) .
C80 C85 1.509(8) .
C81 C82 1.391(8) .
C81 H81A 0.9500 .
C82 C83 1.390(8) .
C82 C86 1.505(7) .
C83 C84 1.377(7) .
C83 H83A 0.9500 .
C84 C87 1.500(7) .
C85 H85A 0.9800 .
C85 H85B 0.9800 .
C85 H85C 0.9800 .
C86 H86A 0.9800 .
C86 H86B 0.9800 .
C86 H86C 0.9800 .
C87 H87A 0.9800 .
C87 H87B 0.9800 .
C87 H87C 0.9800 .
C88 C93 1.392(7) .
C88 C89 1.404(7) .
C89 C90 1.393(7) .
C89 C94 1.505(7) .
C90 C91 1.391(8) .
C90 H90A 0.9500 .
C91 C92 1.391(8) .
C91 C95 1.522(8) .
C92 C93 1.380(7) .
C92 H92A 0.9500 .
C93 C96 1.517(7) .
C94 H94C 0.9800 .
C94 H94B 0.9800 .
C94 H94A 0.9800 .
C95 H95C 0.9800 .
C95 H95B 0.9800 .
C95 H95A 0.9800 .
C96 H96A 0.9800 .
C96 H96B 0.9800 .
C96 H96C 0.9800 .
C97 C98 1.346(10) .
C97 C98 1.346(10) 2_655
C97 H97A 0.9500 .
C98 C99 1.356(13) .
C98 H98A 0.9500 .
C99 C100 1.366(15) .
C99 H99A 0.9500 .
C100 C99 1.366(15) 2_655
C100 H100 0.9500 .
Na1 O7 2.287(4) .
Na1 O2 2.307(4) .
Na1 O9 2.491(4) .
Na1 O5 2.500(4) .
Na1 Si2 3.326(2) .
Na1 Si4 3.350(3) .
Na1 Na2 4.077(3) .
Na2 O4 2.265(4) .
Na2 O10 2.280(4) .
Na2 O8 2.512(4) .
Na2 O3 2.530(4) .
Na2 Si3 3.370(3) .
Na2 Si1 3.370(3) .
Na2 H4 2.60(4) .
Na2 H10 2.61(4) .
O1 Si2 1.636(4) .
O1 Si1 1.666(4) .
O2 Si1 1.592(3) .
O3 Si1 1.639(4) .
O3 H3 0.945(19) .
O4 Si2 1.596(4) .
O4 H4 0.981(19) .
O5 Si2 1.650(4) .
O5 H5 0.984(14) .
O6 Si4 1.647(4) .
O6 Si3 1.655(3) .
O7 Si3 1.597(4) .
O8 Si3 1.647(4) .
O8 H8 0.98(2) .
O9 Si4 1.645(4) .
O9 H9 0.964(19) .
O10 Si4 1.583(4) .
O10 H10 0.97(2) .
